data_2015057
loop_
_publ_author_name
'Kavitha, S. Jose'
'Panchanatheswaran, Krishnaswamy'
'Low, John N.'
'Glidewell, Christopher'

_publ_section_title
;
 2-(2-Pyridyl)pyridinium perchlorate, redetermined at 120K: complex
 hydrogen-bonded sheets
;
_journal_coeditor_code SK1853
_journal_issue 8
_journal_name_full 'Acta Crystallographica Section C'
_journal_page_first o473
_journal_page_last o474
_journal_paper_doi 10.1107/S0108270105018810
_journal_volume 61
_journal_year 2005
_chemical_formula_iupac 'C10 H9 N2 + , Cl O4 -'
_chemical_formula_moiety 'C10 H9 N2 + , Cl O4 -'
_chemical_formula_sum 'C10 H9 Cl N2 O4'
_chemical_formula_weight 256.64
_chemical_name_systematic
;
2-(2-Pyridyl)pyridinium perchlorate
;
_space_group_IT_number 7
_symmetry_cell_setting monoclinic
_symmetry_space_group_name_Hall 'P -2yc'
_symmetry_space_group_name_H-M 'P 1 c 1'
_atom_sites_solution_hydrogens geom
_atom_sites_solution_primary direct
_atom_sites_solution_secondary difmap
_cell_angle_alpha 90.00
_cell_angle_beta 100.26(7)
_cell_angle_gamma 90.00
_cell_formula_units_Z 2
_cell_length_a 5.958(4)
_cell_length_b 12.854(4)
_cell_length_c 7.060(11)
_cell_measurement_reflns_used 2313
_cell_measurement_temperature 120(2)
_cell_measurement_theta_max 27.48
_cell_measurement_theta_min 3.17
_cell_volume 532.0(9)
_computing_cell_refinement 'DENZO (Otwinowski & Minor, 1997) and COLLECT'
_computing_data_collection 'COLLECT (Hooft, 1999)'
_computing_data_reduction 'DENZO and COLLECT'
_computing_molecular_graphics 'PLATON (Spek, 2003)'
_computing_publication_material 'SHELXL97 and PRPKAPPA (Ferguson, 1999)'
_computing_structure_refinement 'OSCAIL and SHELXL97 (Sheldrick, 1997)'
_computing_structure_solution 'OSCAIL (McArdle, 2003) and SHELXS97 (Sheldrick, 1997)'
_diffrn_ambient_temperature 120(2)
_diffrn_detector_area_resol_mean 9.091
_diffrn_measured_fraction_theta_full 0.997
_diffrn_measured_fraction_theta_max 0.997
_diffrn_measurement_device_type 'Bruker Nonius KappaCCD area-detector'
_diffrn_measurement_method '\f and \w'
_diffrn_radiation_monochromator graphite
_diffrn_radiation_source 'Bruker-Nonius FR91 rotating anode'
_diffrn_radiation_type 'Mo K\a'
_diffrn_radiation_wavelength 0.71073
_diffrn_reflns_av_R_equivalents 0.0460
_diffrn_reflns_av_sigmaI/netI 0.0530
_diffrn_reflns_limit_h_max 7
_diffrn_reflns_limit_h_min -7
_diffrn_reflns_limit_k_max 16
_diffrn_reflns_limit_k_min -16
_diffrn_reflns_limit_l_max 9
_diffrn_reflns_limit_l_min -9
_diffrn_reflns_number 6904
_diffrn_reflns_theta_full 27.48
_diffrn_reflns_theta_max 27.48
_diffrn_reflns_theta_min 3.17
_diffrn_standards_decay_% 0
_exptl_absorpt_coefficient_mu 0.364
_exptl_absorpt_correction_T_max 0.993
_exptl_absorpt_correction_T_min 0.954
_exptl_absorpt_correction_type multi-scan
_exptl_absorpt_process_details '(SADABS; Sheldrick, 2003)'
_exptl_crystal_colour colourless
_exptl_crystal_density_diffrn 1.602
_exptl_crystal_density_method 'not measured'
_exptl_crystal_description plate
_exptl_crystal_F_000 264
_exptl_crystal_size_max 0.18
_exptl_crystal_size_mid 0.12
_exptl_crystal_size_min 0.02
_refine_diff_density_max 0.456
_refine_diff_density_min -0.457
_refine_ls_abs_structure_details 'Flack (1983), with 1086 Friedel pairs'
_refine_ls_abs_structure_Flack 0.03(16)
_refine_ls_extinction_method none
_refine_ls_goodness_of_fit_ref 1.070
_refine_ls_hydrogen_treatment constr
_refine_ls_matrix_type full
_refine_ls_number_parameters 155
_refine_ls_number_reflns 2313
_refine_ls_number_restraints 2
_refine_ls_restrained_S_all 1.069
_refine_ls_R_factor_all 0.0536
_refine_ls_R_factor_gt 0.0436
_refine_ls_shift/su_max 0.000
_refine_ls_shift/su_mean 0.000
_refine_ls_structure_factor_coef Fsqd
_refine_ls_weighting_details 'w = 1/[\s^2^(Fo^2^)+(0.0712P)^2^+0.011P] where P=(Fo^2^+2Fc^2^)/3'
_refine_ls_weighting_scheme calc
_refine_ls_wR_factor_gt 0.1079
_refine_ls_wR_factor_ref 0.1152
_reflns_number_gt 2035
_reflns_number_total 2313
_reflns_threshold_expression I>2\s(I)
_cod_data_source_file sk1853.cif
_cod_data_source_block I
_cod_original_sg_symbol_H-M 'P c'
_cod_database_code 2015057
_cod_database_fobs_code 2015057

loop_
_symmetry_equiv_pos_as_xyz
'x, y, z'
'x, -y, z+1/2'

loop_
_atom_site_label
_atom_site_fract_x
_atom_site_fract_y
_atom_site_fract_z
_atom_site_U_iso_or_equiv
_atom_site_adp_type
_atom_site_calc_flag
_atom_site_refinement_flags
_atom_site_occupancy
_atom_site_disorder_assembly
_atom_site_disorder_group
_atom_site_type_symbol
Cl1 0.78153(11) 0.18772(5) 0.12569(11) 0.02248(19) Uani d . 1 . . Cl
O1 0.7292(4) 0.25897(17) 0.2714(3) 0.0264(5) Uani d . 1 . . O
O2 1.0236(4) 0.18298(16) 0.1357(3) 0.0288(5) Uani d . 1 . . O
O3 0.6951(4) 0.08604(18) 0.1587(4) 0.0432(7) Uani d . 1 . . O
O4 0.6765(4) 0.2262(2) -0.0603(3) 0.0397(6) Uani d . 1 . . O
N11 0.3950(4) 0.21493(19) 0.5136(4) 0.0205(5) Uani d . 1 . . N
N21 0.4404(4) 0.42048(19) 0.5365(4) 0.0221(6) Uani d . 1 . . N
C12 0.2347(5) 0.2674(2) 0.5864(4) 0.0207(6) Uani d . 1 . . C
C13 0.0777(5) 0.2114(3) 0.6677(5) 0.0244(7) Uani d . 1 . . C
C14 0.0897(5) 0.1034(3) 0.6715(5) 0.0256(7) Uani d . 1 . . C
C15 0.2574(6) 0.0523(2) 0.5932(5) 0.0277(7) Uani d . 1 . . C
C16 0.4097(5) 0.1101(2) 0.5145(4) 0.0240(7) Uani d . 1 . . C
C22 0.2440(5) 0.3824(2) 0.5763(4) 0.0200(6) Uani d . 1 . . C
C23 0.0631(5) 0.4445(2) 0.6077(5) 0.0231(6) Uani d . 1 . . C
C24 0.0889(5) 0.5522(2) 0.6041(5) 0.0247(6) Uani d . 1 . . C
C25 0.2908(5) 0.5928(2) 0.5643(4) 0.0237(6) Uani d . 1 . . C
C26 0.4596(5) 0.5242(2) 0.5293(5) 0.0241(6) Uani d . 1 . . C
H11 0.4954 0.2507 0.4627 0.025 Uiso calc R 1 . . H
H13 -0.0373 0.2464 0.7205 0.029 Uiso calc R 1 . . H
H14 -0.0170 0.0644 0.7277 0.031 Uiso calc R 1 . . H
H15 0.2660 -0.0215 0.5945 0.033 Uiso calc R 1 . . H
H16 0.5257 0.0767 0.4604 0.029 Uiso calc R 1 . . H
H23 -0.0749 0.4143 0.6311 0.028 Uiso calc R 1 . . H
H24 -0.0298 0.5969 0.6284 0.030 Uiso calc R 1 . . H
H25 0.3136 0.6659 0.5609 0.028 Uiso calc R 1 . . H
H26 0.5961 0.5525 0.4987 0.029 Uiso calc R 1 . . H

loop_
_atom_site_aniso_label
_atom_site_aniso_U_11
_atom_site_aniso_U_22
_atom_site_aniso_U_33
_atom_site_aniso_U_12
_atom_site_aniso_U_13
_atom_site_aniso_U_23
Cl1 0.0211(3) 0.0219(3) 0.0249(4) -0.0002(3) 0.0053(2) -0.0006(3)
O1 0.0290(11) 0.0263(12) 0.0264(12) 0.0023(8) 0.0116(8) -0.0028(9)
O2 0.0180(11) 0.0313(13) 0.0376(14) 0.0023(8) 0.0066(10) 0.0009(9)
O3 0.0449(15) 0.0218(13) 0.068(2) -0.0139(11) 0.0248(14) -0.0085(12)
O4 0.0348(14) 0.0613(17) 0.0212(13) 0.0141(11) 0.0005(10) 0.0028(11)
N11 0.0211(12) 0.0219(12) 0.0187(13) -0.0006(10) 0.0043(10) -0.0021(10)
N21 0.0209(12) 0.0234(13) 0.0230(14) -0.0002(10) 0.0069(10) -0.0016(10)
C12 0.0166(14) 0.0248(15) 0.0202(16) 0.0015(11) 0.0019(11) -0.0005(12)
C13 0.0209(15) 0.0303(16) 0.0224(17) 0.0003(12) 0.0045(12) 0.0037(13)
C14 0.0237(15) 0.0268(16) 0.0263(17) -0.0043(12) 0.0042(12) 0.0077(13)
C15 0.0309(17) 0.0239(15) 0.0260(19) -0.0025(13) -0.0010(14) 0.0017(13)
C16 0.0298(16) 0.0209(15) 0.0204(16) 0.0026(11) 0.0018(12) 0.0001(12)
C22 0.0155(13) 0.0259(15) 0.0180(16) -0.0012(10) 0.0010(11) -0.0007(11)
C23 0.0202(15) 0.0233(15) 0.0257(16) 0.0016(11) 0.0043(12) -0.0022(12)
C24 0.0245(15) 0.0239(16) 0.0244(16) 0.0011(12) 0.0005(12) -0.0022(13)
C25 0.0233(15) 0.0220(15) 0.0233(16) 0.0003(11) -0.0026(13) -0.0023(11)
C26 0.0200(13) 0.0283(16) 0.0235(15) -0.0041(12) 0.0028(11) -0.0014(12)

loop_
_atom_type_symbol
_atom_type_description
_atom_type_scat_dispersion_real
_atom_type_scat_dispersion_imag
_atom_type_scat_source
C C 0.0033 0.0016 'International Tables Vol C Tables 4.2.6.8 and 6.1.1.4'
H H 0.0000 0.0000 'International Tables Vol C Tables 4.2.6.8 and 6.1.1.4'
N N 0.0061 0.0033 'International Tables Vol C Tables 4.2.6.8 and 6.1.1.4'
O O 0.0106 0.0060 'International Tables Vol C Tables 4.2.6.8 and 6.1.1.4'
Cl Cl 0.1484 0.1585 'International Tables Vol C Tables 4.2.6.8 and 6.1.1.4'

loop_
_geom_angle_atom_site_label_1
_geom_angle_atom_site_label_2
_geom_angle_atom_site_label_3
_geom_angle
_geom_angle_publ_flag
C12 N11 C16 123.3(3) y
C12 N11 H11 118.4 no
C16 N11 H11 118.4 no
N11 C12 C13 118.5(3) no
N11 C12 C22 116.6(2) no
C13 C12 C22 125.0(3) no
C12 C13 C14 119.5(3) no
C12 C13 H13 120.3 no
C14 C13 H13 120.3 no
C13 C14 C15 120.2(3) no
C13 C14 H14 119.9 no
C15 C14 H14 119.9 no
C16 C15 C14 118.8(3) no
C16 C15 H15 120.6 no
C14 C15 H15 120.6 no
N11 C16 C15 119.9(3) no
N11 C16 H16 120.1 no
C15 C16 H16 120.1 no
C22 N21 C26 117.0(2) y
N21 C22 C23 123.5(3) no
N21 C22 C12 114.5(2) no
C23 C22 C12 121.9(2) no
C22 C23 C24 118.5(3) no
C22 C23 H23 120.8 no
C24 C23 H23 120.8 no
C25 C24 C23 118.7(3) no
C25 C24 H24 120.6 no
C23 C24 H24 120.6 no
C24 C25 C26 118.5(3) no
C24 C25 H25 120.7 no
C26 C25 H25 120.7 no
N21 C26 C25 123.7(3) no
N21 C26 H26 118.2 no
C25 C26 H26 118.2 no
O2 Cl1 O4 109.28(16) no
O2 Cl1 O3 109.86(15) no
O4 Cl1 O3 110.53(18) no
O2 Cl1 O1 109.47(15) no
O4 Cl1 O1 108.43(16) no
O3 Cl1 O1 109.26(16) no

loop_
_geom_bond_atom_site_label_1
_geom_bond_atom_site_label_2
_geom_bond_site_symmetry_2
_geom_bond_distance
_geom_bond_publ_flag
N11 C12 . 1.344(4) no
N11 C16 . 1.350(4) no
N11 H11 . 0.88 no
C12 C13 . 1.383(4) no
C12 C22 . 1.481(4) no
C13 C14 . 1.390(4) no
C13 H13 . 0.95 no
C14 C15 . 1.390(5) no
C14 H14 . 0.95 no
C15 C16 . 1.365(5) no
C15 H15 . 0.95 no
C16 H16 . 0.95 no
N21 C26 . 1.340(4) no
N21 C22 . 1.344(4) no
C22 C23 . 1.391(4) no
C23 C24 . 1.393(4) no
C23 H23 . 0.95 no
C24 C25 . 1.386(4) no
C24 H24 . 0.95 no
C25 C26 . 1.392(4) no
C25 H25 . 0.95 no
C26 H26 . 0.95 no
Cl1 O1 . 1.452(3) y
Cl1 O2 . 1.433(2) y
Cl1 O3 . 1.439(2) y
Cl1 O4 . 1.438(3) y

loop_
_geom_hbond_atom_site_label_D
_geom_hbond_atom_site_label_H
_geom_hbond_atom_site_label_A
_geom_hbond_site_symmetry_A
_geom_hbond_distance_DH
_geom_hbond_distance_HA
_geom_hbond_distance_DA
_geom_hbond_angle_DHA
_geom_hbond_publ_flag
N11 H11 O1 . 0.88 2.11 2.902(6) 150 y
C13 H13 O4 1_456 0.95 2.51 3.328(7) 144 y
C14 H14 O3 2_455 0.95 2.57 3.375(7) 142 y
C15 H15 O2 2_455 0.95 2.57 3.365(6) 141 y
C16 H16 O3 . 0.95 2.52 3.289(6) 139 y

loop_
_geom_torsion_atom_site_label_1
_geom_torsion_atom_site_label_2
_geom_torsion_atom_site_label_3
_geom_torsion_atom_site_label_4
_geom_torsion
_geom_torsion_publ_flag
C16 N11 C12 C13 0.5(4) no
C16 N11 C12 C22 179.3(2) no
N11 C12 C13 C14 -0.1(4) no
C22 C12 C13 C14 -178.8(3) no
C12 C13 C14 C15 -0.4(5) no
C13 C14 C15 C16 0.5(5) no
C12 N11 C16 C15 -0.4(5) no
C14 C15 C16 N11 -0.1(4) no
C26 N21 C22 C23 0.7(4) no
C26 N21 C22 C12 -178.7(3) no
N11 C12 C22 N21 -14.6(4) y
N11 C12 C22 C23 166.0(3) y
C13 C12 C22 N21 164.1(3) y
C13 C12 C22 C23 -15.3(4) y
N21 C22 C23 C24 -2.2(5) no
C12 C22 C23 C24 177.2(3) no
C22 C23 C24 C25 1.7(5) no
C23 C24 C25 C26 0.1(4) no
C22 N21 C26 C25 1.3(4) no
C24 C25 C26 N21 -1.7(5) no

loop_
_cod_related_entry_id
_cod_related_entry_database
_cod_related_entry_code
1 ChemSpider 21133760
